data_7118704
loop_
_publ_author_name
'Yang, Jin-Ming'
'Li, Peng-Hua'
'Wei, Yin'
'Tang, Xiang-Ying'
'Shi, Min'

_publ_section_title
;
 Gold(i)-catalyzed highly stereoselective synthesis of polycyclic
 indolines: the construction of four contiguous stereocenters.
;
_journal_issue 2
_journal_name_full 'Chemical communications (Cambridge, England)'
_journal_page_first 346
_journal_page_last 349
_journal_paper_doi 10.1039/c5cc08381h
_journal_volume 52
_journal_year 2016
_chemical_formula_sum 'C23 H24 N2 O4 S'
_chemical_formula_weight 424.50
_chemical_name_systematic
; 
 ? 
;
_space_group_crystal_system monoclinic
_space_group_IT_number 14
_space_group_name_Hall '-P 2ybc'
_space_group_name_H-M_alt 'P 1 21/c 1'
_symmetry_space_group_name_Hall '-P 2ybc'
_symmetry_space_group_name_H-M 'P 1 21/c 1'
_atom_sites_solution_hydrogens geom
_audit_creation_method SHELXL-2013
_audit_update_record
;
2015-04-09 deposited with the CCDC.
2015-10-26 downloaded from the CCDC.
;
_cell_angle_alpha 90
_cell_angle_beta 99.375(2)
_cell_angle_gamma 90
_cell_formula_units_Z 16
_cell_length_a 9.5226(8)
_cell_length_b 36.221(3)
_cell_length_c 24.769(2)
_cell_measurement_reflns_used 4738
_cell_measurement_temperature 133(2)
_cell_measurement_theta_max 40.229
_cell_measurement_theta_min 4.335
_cell_volume 8429.2(12)
_computing_cell_refinement 'Bruker SAINT'
_computing_data_collection 'Bruker APEX2'
_computing_data_reduction 'Bruker SAINT'
_computing_molecular_graphics 'Bruker SHELXTL'
_computing_publication_material 'Bruker SHELXTL'
_computing_structure_refinement 'SHELXL-2013 (Sheldrick, 2013)'
_computing_structure_solution 'SHELXS-97 (Sheldrick, 2008)'
_diffrn_ambient_temperature 133(2)
_diffrn_measured_fraction_theta_full 1.000
_diffrn_measured_fraction_theta_max 1.000
_diffrn_measurement_device_type 'Bruker APEX-II CCD'
_diffrn_measurement_method '\f and \w scans'
_diffrn_radiation_type MoK\a
_diffrn_radiation_wavelength 0.71073
_diffrn_reflns_av_R_equivalents 0.1063
_diffrn_reflns_av_unetI/netI 0.1036
_diffrn_reflns_laue_measured_fraction_full 1.000
_diffrn_reflns_laue_measured_fraction_max 1.000
_diffrn_reflns_limit_h_max 11
_diffrn_reflns_limit_h_min -11
_diffrn_reflns_limit_k_max 43
_diffrn_reflns_limit_k_min -39
_diffrn_reflns_limit_l_max 30
_diffrn_reflns_limit_l_min -24
_diffrn_reflns_number 59017
_diffrn_reflns_point_group_measured_fraction_full 1.000
_diffrn_reflns_point_group_measured_fraction_max 1.000
_diffrn_reflns_theta_full 25.242
_diffrn_reflns_theta_max 25.500
_diffrn_reflns_theta_min 1.667
_exptl_absorpt_coefficient_mu 0.186
_exptl_absorpt_correction_T_max 0.7456
_exptl_absorpt_correction_T_min 0.6378
_exptl_absorpt_correction_type multi-scan
_exptl_absorpt_process_details sadabs
_exptl_crystal_colour colorless
_exptl_crystal_density_diffrn 1.338
_exptl_crystal_description prismatic
_exptl_crystal_F_000 3584
_exptl_crystal_size_max 0.211
_exptl_crystal_size_mid 0.145
_exptl_crystal_size_min 0.068
_refine_diff_density_max 0.622
_refine_diff_density_min -0.313
_refine_diff_density_rms 0.053
_refine_ls_extinction_coef 0.00014(5)
_refine_ls_extinction_expression Fc^*^=kFc[1+0.001xFc^2^\l^3^/sin(2\q)]^-1/4^
_refine_ls_extinction_method SHELXL
_refine_ls_goodness_of_fit_ref 1.015
_refine_ls_hydrogen_treatment constr
_refine_ls_matrix_type full
_refine_ls_number_parameters 1090
_refine_ls_number_reflns 15699
_refine_ls_number_restraints 0
_refine_ls_restrained_S_all 1.015
_refine_ls_R_factor_all 0.1400
_refine_ls_R_factor_gt 0.0541
_refine_ls_shift/su_max 0.013
_refine_ls_shift/su_mean 0.000
_refine_ls_structure_factor_coef Fsqd
_refine_ls_weighting_details 'w=1/[\s^2^(Fo^2^)+(0.0440P)^2^+2.7545P] where P=(Fo^2^+2Fc^2^)/3'
_refine_ls_weighting_scheme calc
_refine_ls_wR_factor_gt 0.1001
_refine_ls_wR_factor_ref 0.1337
_reflns_Friedel_coverage 0.000
_reflns_number_gt 8274
_reflns_number_total 15699
_reflns_threshold_expression 'I > 2\s(I)'
_cod_data_source_file c5cc08381h2.cif
_cod_data_source_block dm15149
_cod_database_code 7118704
_shelx_space_group_comment
; 
The symmetry employed for this shelxl refinement is uniquely defined 
by the following loop, which should always be used as a source of 
symmetry information in preference to the above space-group names. 
They are only intended as comments. 
;
_shelxl_version_number 2013-4

loop_
_space_group_symop_operation_xyz
'x, y, z'
'-x, y+1/2, -z+1/2'
'-x, -y, -z'
'x, -y-1/2, z-1/2'

loop_
_atom_site_label
_atom_site_type_symbol
_atom_site_fract_x
_atom_site_fract_y
_atom_site_fract_z
_atom_site_U_iso_or_equiv
_atom_site_adp_type
_atom_site_occupancy
_atom_site_site_symmetry_order
_atom_site_calc_flag
_atom_site_refinement_flags_posn
_atom_site_refinement_flags_adp
S1 S 0.34639(10) 0.62447(2) 0.42845(4) 0.0336(2) Uani 1 1 d . .
S2 S 0.27532(10) 0.17300(2) 0.39458(4) 0.0339(2) Uani 1 1 d . .
S3 S 0.16744(11) 0.48163(3) 0.37475(4) 0.0400(3) Uani 1 1 d . .
S4 S 0.37754(10) 0.32019(3) 0.37625(4) 0.0361(2) Uani 1 1 d . .
N1 N 0.2681(3) 0.74675(7) 0.42879(10) 0.0288(7) Uani 1 1 d . .
N2 N 0.3304(3) 0.66931(7) 0.41996(11) 0.0302(7) Uani 1 1 d . .
N3 N 0.3681(3) 0.05278(7) 0.40741(11) 0.0328(7) Uani 1 1 d . .
N4 N 0.2772(3) 0.12802(7) 0.38897(11) 0.0321(7) Uani 1 1 d . .
N5 N 0.1076(3) 0.53725(8) 0.20792(12) 0.0368(8) Uani 1 1 d . .
N6 N 0.1580(3) 0.49717(8) 0.31176(11) 0.0348(8) Uani 1 1 d . .
N7 N 0.3691(3) 0.26487(8) 0.20963(11) 0.0346(7) Uani 1 1 d . .
N8 N 0.3733(3) 0.30509(8) 0.31298(11) 0.0321(7) Uani 1 1 d . .
O1 O 0.0253(3) 0.72533(6) 0.27879(9) 0.0382(6) Uani 1 1 d . .
O2 O 0.2529(2) 0.73916(6) 0.31214(9) 0.0341(6) Uani 1 1 d . .
O3 O 0.2689(3) 0.60817(6) 0.37996(10) 0.0413(7) Uani 1 1 d . .
O4 O 0.3083(3) 0.61667(7) 0.48074(10) 0.0404(6) Uani 1 1 d . .
O5 O 0.4630(3) 0.06580(7) 0.25114(10) 0.0452(7) Uani 1 1 d . .
O6 O 0.2687(3) 0.05409(6) 0.28911(9) 0.0366(6) Uani 1 1 d . .
O7 O 0.3217(3) 0.18716(6) 0.34646(10) 0.0391(6) Uani 1 1 d . .
O8 O 0.3525(3) 0.18166(7) 0.44761(9) 0.0419(7) Uani 1 1 d . .
O9 O 0.0355(3) 0.43068(7) 0.14827(11) 0.0552(8) Uani 1 1 d . .
O10 O 0.2218(3) 0.46703(6) 0.17790(10) 0.0415(7) Uani 1 1 d . .
O11 O 0.1136(3) 0.44469(7) 0.37038(10) 0.0483(7) Uani 1 1 d . .
O12 O 0.1007(3) 0.50884(7) 0.40359(10) 0.0496(7) Uani 1 1 d . .
O13 O 0.4379(4) 0.36974(8) 0.15506(13) 0.0745(10) Uani 1 1 d . .
O14 O 0.2554(3) 0.33729(7) 0.17419(10) 0.0519(8) Uani 1 1 d . .
O15 O 0.4364(3) 0.35644(7) 0.37822(10) 0.0442(7) Uani 1 1 d . .
O16 O 0.4451(3) 0.29196(7) 0.41160(9) 0.0442(7) Uani 1 1 d . .
C1 C 0.0845(4) 0.69456(10) 0.30756(14) 0.0349(9) Uani 1 1 d . .
C2 C 0.1172(4) 0.75610(9) 0.30068(14) 0.0339(9) Uani 1 1 d . .
C3 C 0.0780(4) 0.76417(9) 0.35730(13) 0.0294(8) Uani 1 1 d . .
H3 H -0.0273 0.7639 0.3566 0.035 Uiso 1 1 calc R U
C4 C 0.1525(3) 0.73106(9) 0.38998(13) 0.0261(8) Uani 1 1 d . .
H4 H 0.0854 0.7162 0.4083 0.031 Uiso 1 1 calc R U
C5 C 0.2109(4) 0.70911(9) 0.34538(13) 0.0288(8) Uani 1 1 d . .
C6 C 0.3374(4) 0.68424(9) 0.36492(13) 0.0318(9) Uani 1 1 d . .
H6A H 0.3385 0.6636 0.3388 0.038 Uiso 1 1 calc R U
H6B H 0.4266 0.6985 0.3660 0.038 Uiso 1 1 calc R U
C7 C 0.4044(4) 0.69216(9) 0.46567(14) 0.0364(9) Uani 1 1 d . .
H7A H 0.4962 0.7008 0.4564 0.044 Uiso 1 1 calc R U
H7B H 0.4253 0.6767 0.4990 0.044 Uiso 1 1 calc R U
C8 C 0.3169(4) 0.72515(9) 0.47740(13) 0.0347(9) Uani 1 1 d . .
H8A H 0.2335 0.7165 0.4931 0.042 Uiso 1 1 calc R U
H8B H 0.3750 0.7410 0.5050 0.042 Uiso 1 1 calc R U
C9 C 0.2559(4) 0.78507(9) 0.42879(13) 0.0279(8) Uani 1 1 d . .
C10 C 0.1475(4) 0.79699(9) 0.38757(13) 0.0310(9) Uani 1 1 d . .
C11 C 0.1145(4) 0.83391(10) 0.38144(15) 0.0384(10) Uani 1 1 d . .
H11 H 0.0378 0.8418 0.3545 0.046 Uiso 1 1 calc R U
C12 C 0.1951(4) 0.85970(10) 0.41532(15) 0.0417(10) Uani 1 1 d . .
H12 H 0.1747 0.8853 0.4111 0.050 Uiso 1 1 calc R U
C13 C 0.3047(4) 0.84765(10) 0.45500(15) 0.0375(9) Uani 1 1 d . .
H13 H 0.3590 0.8653 0.4779 0.045 Uiso 1 1 calc R U
C14 C 0.3375(4) 0.81047(9) 0.46219(14) 0.0333(9) Uani 1 1 d . .
H14 H 0.4139 0.8026 0.4893 0.040 Uiso 1 1 calc R U
C15 C 0.0301(4) 0.66097(10) 0.30188(15) 0.0444(11) Uani 1 1 d . .
H15A H -0.0550 0.6566 0.2768 0.053 Uiso 1 1 calc R U
H15B H 0.0760 0.6411 0.3228 0.053 Uiso 1 1 calc R U
C16 C 0.1124(4) 0.78634(10) 0.25918(14) 0.0432(10) Uani 1 1 d . .
H16A H 0.1799 0.8058 0.2734 0.065 Uiso 1 1 calc R U
H16B H 0.0160 0.7967 0.2517 0.065 Uiso 1 1 calc R U
H16C H 0.1379 0.7763 0.2253 0.065 Uiso 1 1 calc R U
C17 C 0.5262(4) 0.61337(9) 0.43145(14) 0.0308(9) Uani 1 1 d . .
C18 C 0.5781(4) 0.60465(9) 0.38402(15) 0.0374(10) Uani 1 1 d . .
H18 H 0.5154 0.6038 0.3500 0.045 Uiso 1 1 calc R U
C19 C 0.7214(4) 0.59725(10) 0.38615(17) 0.0448(10) Uani 1 1 d . .
H19 H 0.7568 0.5913 0.3535 0.054 Uiso 1 1 calc R U
C20 C 0.8142(4) 0.59846(10) 0.43590(18) 0.0444(11) Uani 1 1 d . .
C21 C 0.7600(4) 0.60669(10) 0.48280(16) 0.0435(10) Uani 1 1 d . .
H21 H 0.8221 0.6071 0.5170 0.052 Uiso 1 1 calc R U
C22 C 0.6170(4) 0.61430(10) 0.48104(15) 0.0386(10) Uani 1 1 d . .
H22 H 0.5814 0.6201 0.5137 0.046 Uiso 1 1 calc R U
C23 C 0.9697(4) 0.59101(13) 0.4376(2) 0.0731(15) Uani 1 1 d . .
H23A H 1.0246 0.6040 0.4689 0.110 Uiso 1 1 calc R U
H23B H 0.9988 0.5998 0.4037 0.110 Uiso 1 1 calc R U
H23C H 0.9874 0.5644 0.4415 0.110 Uiso 1 1 calc R U
C24 C 0.4313(4) 0.09799(11) 0.27702(14) 0.0387(10) Uani 1 1 d . .
C25 C 0.3928(4) 0.03647(10) 0.27745(16) 0.0406(10) Uani 1 1 d . .
C26 C 0.4831(4) 0.03095(9) 0.33415(14) 0.0366(9) Uani 1 1 d . .
H26 H 0.5871 0.0304 0.3321 0.044 Uiso 1 1 calc R U
C27 C 0.4422(4) 0.06618(9) 0.36403(14) 0.0324(9) Uani 1 1 d . .
H27 H 0.5268 0.0817 0.3784 0.039 Uiso 1 1 calc R U
C28 C 0.3404(4) 0.08553(9) 0.31800(13) 0.0293(8) Uani 1 1 d . .
C29 C 0.2307(4) 0.11171(9) 0.33458(13) 0.0324(9) Uani 1 1 d . .
H29A H 0.2120 0.1317 0.3072 0.039 Uiso 1 1 calc R U
H29B H 0.1405 0.0982 0.3347 0.039 Uiso 1 1 calc R U
C30 C 0.2436(4) 0.10653(10) 0.43566(14) 0.0379(10) Uani 1 1 d . .
H30A H 0.1494 0.0946 0.4255 0.045 Uiso 1 1 calc R U
H30B H 0.2391 0.1232 0.4670 0.045 Uiso 1 1 calc R U
C31 C 0.3554(4) 0.07740(10) 0.45208(14) 0.0408(10) Uani 1 1 d . .
H31A H 0.4482 0.0895 0.4645 0.049 Uiso 1 1 calc R U
H31B H 0.3303 0.0630 0.4831 0.049 Uiso 1 1 calc R U
C32 C 0.3798(4) 0.01467(9) 0.41156(15) 0.0339(9) Uani 1 1 d . .
C33 C 0.4418(4) 0.00011(10) 0.36903(15) 0.0364(9) Uani 1 1 d . .
C34 C 0.4607(4) -0.03741(10) 0.36504(17) 0.0463(11) Uani 1 1 d . .
H34 H 0.5048 -0.0474 0.3365 0.056 Uiso 1 1 calc R U
C35 C 0.4142(4) -0.06070(11) 0.40357(17) 0.0493(11) Uani 1 1 d . .
H35 H 0.4239 -0.0867 0.4007 0.059 Uiso 1 1 calc R U
C36 C 0.3546(4) -0.04584(10) 0.44548(17) 0.0431(10) Uani 1 1 d . .
H36 H 0.3250 -0.0619 0.4718 0.052 Uiso 1 1 calc R U
C37 C 0.3364(4) -0.00826(10) 0.45047(15) 0.0379(9) Uani 1 1 d . .
H37 H 0.2953 0.0016 0.4798 0.046 Uiso 1 1 calc R U
C38 C 0.4793(4) 0.13067(11) 0.26684(15) 0.0494(11) Uani 1 1 d . .
H38A H 0.5400 0.1334 0.2402 0.059 Uiso 1 1 calc R U
H38B H 0.4535 0.1516 0.2861 0.059 Uiso 1 1 calc R U
C39 C 0.3588(5) 0.00435(11) 0.23929(16) 0.0547(12) Uani 1 1 d . .
H39A H 0.3071 -0.0144 0.2567 0.082 Uiso 1 1 calc R U
H39B H 0.4473 -0.0063 0.2308 0.082 Uiso 1 1 calc R U
H39C H 0.2997 0.0128 0.2054 0.082 Uiso 1 1 calc R U
C40 C 0.0985(4) 0.18663(9) 0.39317(14) 0.0300(9) Uani 1 1 d . .
C41 C 0.0124(4) 0.19198(10) 0.34316(15) 0.0385(10) Uani 1 1 d . .
H41 H 0.0505 0.1900 0.3101 0.046 Uiso 1 1 calc R U
C42 C -0.1304(4) 0.20025(10) 0.34189(15) 0.0411(10) Uani 1 1 d . .
H42 H -0.1897 0.2038 0.3076 0.049 Uiso 1 1 calc R U
C43 C -0.1884(4) 0.20337(10) 0.38917(16) 0.0386(10) Uani 1 1 d . .
C44 C -0.0982(4) 0.19885(10) 0.43909(15) 0.0384(10) Uani 1 1 d . .
H44 H -0.1352 0.2018 0.4722 0.046 Uiso 1 1 calc R U
C45 C 0.0429(4) 0.19021(9) 0.44129(15) 0.0339(9) Uani 1 1 d . .
H45 H 0.1023 0.1867 0.4756 0.041 Uiso 1 1 calc R U
C46 C -0.3424(4) 0.21217(12) 0.38687(16) 0.0530(12) Uani 1 1 d . .
H46A H -0.3546 0.2390 0.3890 0.080 Uiso 1 1 calc R U
H46B H -0.3774 0.2004 0.4177 0.080 Uiso 1 1 calc R U
H46C H -0.3964 0.2030 0.3524 0.080 Uiso 1 1 calc R U
C47 C 0.0398(5) 0.43480(11) 0.20472(17) 0.0483(11) Uani 1 1 d . .
C48 C 0.1139(5) 0.46234(10) 0.13190(16) 0.0450(11) Uani 1 1 d . .
C49 C 0.0166(4) 0.49630(10) 0.13450(14) 0.0402(10) Uani 1 1 d . .
H49 H -0.0842 0.4912 0.1177 0.048 Uiso 1 1 calc R U
C50 C 0.0328(4) 0.50212(9) 0.19726(15) 0.0374(9) Uani 1 1 d . .
H50 H -0.0606 0.5018 0.2108 0.045 Uiso 1 1 calc R U
C51 C 0.1287(4) 0.46908(9) 0.21857(15) 0.0352(9) Uani 1 1 d . .
C52 C 0.2186(4) 0.47205(10) 0.27469(14) 0.0378(9) Uani 1 1 d . .
H52A H 0.2293 0.4472 0.2914 0.045 Uiso 1 1 calc R U
H52B H 0.3147 0.4809 0.2707 0.045 Uiso 1 1 calc R U
C53 C 0.1967(4) 0.53647(9) 0.30682(15) 0.0397(10) Uani 1 1 d . .
H53A H 0.2970 0.5381 0.3011 0.048 Uiso 1 1 calc R U
H53B H 0.1885 0.5495 0.3413 0.048 Uiso 1 1 calc R U
C54 C 0.1021(4) 0.55537(10) 0.25972(14) 0.0406(10) Uani 1 1 d . .
H54A H 0.0027 0.5553 0.2668 0.049 Uiso 1 1 calc R U
H54B H 0.1326 0.5814 0.2575 0.049 Uiso 1 1 calc R U
C55 C 0.1181(4) 0.55487(10) 0.15940(15) 0.0361(9) Uani 1 1 d . .
C56 C 0.0695(4) 0.53197(10) 0.11474(16) 0.0405(10) Uani 1 1 d . .
C57 C 0.0733(4) 0.54417(11) 0.06244(17) 0.0478(11) Uani 1 1 d . .
H57 H 0.0401 0.5287 0.0321 0.057 Uiso 1 1 calc R U
C58 C 0.1258(5) 0.57910(12) 0.05408(17) 0.0524(12) Uani 1 1 d . .
H58 H 0.1292 0.5875 0.0180 0.063 Uiso 1 1 calc R U
C59 C 0.1732(4) 0.60166(11) 0.09832(18) 0.0491(11) Uani 1 1 d . .
H59 H 0.2084 0.6256 0.0922 0.059 Uiso 1 1 calc R U
C60 C 0.1704(4) 0.58996(10) 0.15142(16) 0.0407(10) Uani 1 1 d . .
H60 H 0.2033 0.6056 0.1817 0.049 Uiso 1 1 calc R U
C61 C -0.0229(5) 0.41321(12) 0.23476(19) 0.0678(14) Uani 1 1 d . .
H61A H -0.0767 0.3928 0.2187 0.081 Uiso 1 1 calc R U
H61B H -0.0152 0.4178 0.2729 0.081 Uiso 1 1 calc R U
C62 C 0.1720(5) 0.45392(12) 0.08136(15) 0.0588(13) Uani 1 1 d . .
H62A H 0.2194 0.4759 0.0698 0.088 Uiso 1 1 calc R U
H62B H 0.0943 0.4466 0.0524 0.088 Uiso 1 1 calc R U
H62C H 0.2409 0.4337 0.0885 0.088 Uiso 1 1 calc R U
C63 C 0.3494(4) 0.47992(9) 0.40161(14) 0.0353(9) Uani 1 1 d . .
C64 C 0.4250(4) 0.44761(10) 0.39891(15) 0.0428(10) Uani 1 1 d . .
H64 H 0.3775 0.4257 0.3850 0.051 Uiso 1 1 calc R U
C65 C 0.5694(4) 0.44743(11) 0.41643(15) 0.0471(11) Uani 1 1 d . .
H65 H 0.6205 0.4250 0.4153 0.057 Uiso 1 1 calc R U
C66 C 0.6423(4) 0.47904(12) 0.43566(15) 0.0461(11) Uani 1 1 d . .
C67 C 0.5646(5) 0.51111(11) 0.43873(15) 0.0473(11) Uani 1 1 d . .
H67 H 0.6125 0.5330 0.4526 0.057 Uiso 1 1 calc R U
C68 C 0.4188(4) 0.51192(10) 0.42208(15) 0.0416(10) Uani 1 1 d . .
H68 H 0.3668 0.5341 0.4246 0.050 Uiso 1 1 calc R U
C69 C 0.8007(5) 0.47843(14) 0.45413(18) 0.0682(14) Uani 1 1 d . .
H69A H 0.8403 0.4558 0.4410 0.102 Uiso 1 1 calc R U
H69B H 0.8213 0.4792 0.4942 0.102 Uiso 1 1 calc R U
H69C H 0.8436 0.4999 0.4392 0.102 Uiso 1 1 calc R U
C70 C 0.4584(6) 0.36568(12) 0.2126(2) 0.0638(13) Uani 1 1 d . .
C71 C 0.3421(5) 0.34011(11) 0.13342(16) 0.0498(11) Uani 1 1 d . .
C72 C 0.4307(4) 0.30445(10) 0.14016(14) 0.0405(10) Uani 1 1 d . .
H72 H 0.5251 0.3077 0.1281 0.049 Uiso 1 1 calc R U
C73 C 0.4459(4) 0.29865(9) 0.20279(14) 0.0356(9) Uani 1 1 d . .
H73 H 0.5476 0.2974 0.2209 0.043 Uiso 1 1 calc R U
C74 C 0.3690(4) 0.33278(10) 0.22052(14) 0.0379(10) Uani 1 1 d . .
C75 C 0.3017(4) 0.33098(10) 0.27147(14) 0.0365(9) Uani 1 1 d . .
H75A H 0.3030 0.3560 0.2878 0.044 Uiso 1 1 calc R U
H75B H 0.2009 0.3234 0.2612 0.044 Uiso 1 1 calc R U
C76 C 0.3274(4) 0.26614(9) 0.30484(14) 0.0379(9) Uani 1 1 d . .
H76A H 0.2228 0.2653 0.2936 0.045 Uiso 1 1 calc R U
H76B H 0.3511 0.2527 0.3399 0.045 Uiso 1 1 calc R U
C77 C 0.3982(4) 0.24694(10) 0.26167(14) 0.0407(10) Uani 1 1 d . .
H77A H 0.5024 0.2464 0.2741 0.049 Uiso 1 1 calc R U
H77B H 0.3643 0.2211 0.2577 0.049 Uiso 1 1 calc R U
C78 C 0.3278(4) 0.24757(10) 0.15956(14) 0.0333(9) Uani 1 1 d . .
C79 C 0.3564(4) 0.26989(10) 0.11701(14) 0.0352(9) Uani 1 1 d . .
C80 C 0.3157(4) 0.25881(11) 0.06371(15) 0.0453(11) Uani 1 1 d . .
H80 H 0.3342 0.2741 0.0345 0.054 Uiso 1 1 calc R U
C81 C 0.2476(4) 0.22514(12) 0.05271(16) 0.0480(11) Uani 1 1 d . .
H81 H 0.2176 0.2175 0.0159 0.058 Uiso 1 1 calc R U
C82 C 0.2232(4) 0.20264(11) 0.09547(17) 0.0461(11) Uani 1 1 d . .
H82 H 0.1786 0.1794 0.0877 0.055 Uiso 1 1 calc R U
C83 C 0.2629(4) 0.21360(10) 0.14939(15) 0.0386(10) Uani 1 1 d . .
H83 H 0.2459 0.1981 0.1786 0.046 Uiso 1 1 calc R U
C84 C 0.5397(6) 0.38626(14) 0.24766(19) 0.0809(17) Uani 1 1 d . .
H84A H 0.5916 0.4060 0.2352 0.097 Uiso 1 1 calc R U
H84B H 0.5471 0.3815 0.2857 0.097 Uiso 1 1 calc R U
C85 C 0.2589(6) 0.34942(12) 0.07933(16) 0.0742(16) Uani 1 1 d . .
H85A H 0.1913 0.3295 0.0674 0.111 Uiso 1 1 calc R U
H85B H 0.3236 0.3524 0.0527 0.111 Uiso 1 1 calc R U
H85C H 0.2067 0.3725 0.0821 0.111 Uiso 1 1 calc R U
C86 C 0.2004(4) 0.32387(9) 0.38542(13) 0.0318(9) Uani 1 1 d . .
C87 C 0.1297(4) 0.35697(10) 0.37493(15) 0.0389(10) Uani 1 1 d . .
H87 H 0.1791 0.3780 0.3648 0.047 Uiso 1 1 calc R U
C88 C -0.0125(4) 0.35967(11) 0.37916(15) 0.0421(10) Uani 1 1 d . .
H88 H -0.0604 0.3826 0.3719 0.050 Uiso 1 1 calc R U
C89 C -0.0865(4) 0.32916(12) 0.39391(15) 0.0433(10) Uani 1 1 d . .
C90 C -0.0142(4) 0.29638(11) 0.40498(15) 0.0458(11) Uani 1 1 d . .
H90 H -0.0631 0.2754 0.4157 0.055 Uiso 1 1 calc R U
C91 C 0.1287(4) 0.29343(10) 0.40078(14) 0.0384(10) Uani 1 1 d . .
H91 H 0.1771 0.2706 0.4084 0.046 Uiso 1 1 calc R U
C92 C -0.2417(5) 0.33266(13) 0.39740(19) 0.0695(14) Uani 1 1 d . .
H92A H -0.2821 0.3081 0.4010 0.104 Uiso 1 1 calc R U
H92B H -0.2913 0.3445 0.3641 0.104 Uiso 1 1 calc R U
H92C H -0.2531 0.3477 0.4293 0.104 Uiso 1 1 calc R U

loop_
_atom_site_aniso_label
_atom_site_aniso_U_11
_atom_site_aniso_U_22
_atom_site_aniso_U_33
_atom_site_aniso_U_23
_atom_site_aniso_U_13
_atom_site_aniso_U_12
S1 0.0316(6) 0.0241(5) 0.0438(6) -0.0024(4) 0.0026(5) 0.0012(4)
S2 0.0330(6) 0.0277(5) 0.0408(6) -0.0015(4) 0.0052(5) -0.0013(4)
S3 0.0405(6) 0.0321(6) 0.0481(6) -0.0028(5) 0.0094(5) -0.0041(5)
S4 0.0330(6) 0.0331(6) 0.0408(6) -0.0065(4) 0.0017(4) 0.0021(4)
N1 0.0305(18) 0.0221(16) 0.0311(16) -0.0036(13) -0.0033(14) 0.0013(13)
N2 0.0350(18) 0.0227(16) 0.0309(17) -0.0009(13) -0.0005(14) 0.0031(13)
N3 0.044(2) 0.0241(17) 0.0325(17) 0.0008(13) 0.0110(15) 0.0018(14)
N4 0.0365(19) 0.0266(16) 0.0331(17) 0.0028(13) 0.0055(14) 0.0005(14)
N5 0.044(2) 0.0225(17) 0.0414(19) -0.0055(14) -0.0003(16) 0.0007(14)
N6 0.039(2) 0.0271(17) 0.0371(18) -0.0060(14) 0.0025(15) 0.0010(14)
N7 0.049(2) 0.0249(17) 0.0312(18) 0.0008(14) 0.0104(15) 0.0003(15)
N8 0.0377(19) 0.0268(17) 0.0325(17) 0.0014(13) 0.0080(14) 0.0022(14)
O1 0.0396(16) 0.0351(15) 0.0356(14) -0.0046(11) -0.0068(12) 0.0029(12)
O2 0.0339(16) 0.0338(15) 0.0339(14) 0.0013(11) 0.0037(12) 0.0070(12)
O3 0.0371(16) 0.0289(14) 0.0533(16) -0.0098(12) -0.0060(13) -0.0001(12)
O4 0.0415(17) 0.0376(16) 0.0454(16) 0.0088(12) 0.0169(13) 0.0000(12)
O5 0.0567(19) 0.0399(17) 0.0427(16) 0.0008(13) 0.0195(14) -0.0003(13)
O6 0.0363(16) 0.0338(15) 0.0391(15) -0.0055(11) 0.0042(12) -0.0011(12)
O7 0.0457(17) 0.0298(14) 0.0455(15) 0.0077(12) 0.0188(13) -0.0051(12)
O8 0.0356(16) 0.0445(16) 0.0426(15) -0.0109(12) -0.0028(13) -0.0031(12)
O9 0.074(2) 0.0318(16) 0.0544(19) -0.0050(13) -0.0073(16) -0.0034(15)
O10 0.0497(18) 0.0340(15) 0.0385(15) -0.0036(12) 0.0003(14) 0.0122(13)
O11 0.0484(18) 0.0367(16) 0.0605(18) 0.0001(13) 0.0110(14) -0.0105(13)
O12 0.0472(18) 0.0458(17) 0.0583(18) -0.0091(14) 0.0155(14) 0.0030(14)
O13 0.113(3) 0.045(2) 0.067(2) 0.0053(16) 0.019(2) -0.0232(19)
O14 0.069(2) 0.0451(17) 0.0393(16) 0.0032(13) 0.0023(16) 0.0191(15)
O15 0.0357(16) 0.0379(16) 0.0584(17) -0.0153(13) 0.0060(13) -0.0046(12)
O16 0.0456(18) 0.0469(17) 0.0376(15) -0.0015(12) -0.0009(13) 0.0136(13)
C1 0.038(2) 0.035(2) 0.031(2) -0.0060(17) 0.0008(18) 0.0024(18)
C2 0.035(2) 0.031(2) 0.033(2) -0.0025(17) -0.0036(17) 0.0011(17)
C3 0.026(2) 0.029(2) 0.033(2) -0.0029(16) 0.0043(16) 0.0036(16)
C4 0.024(2) 0.0226(19) 0.032(2) -0.0044(15) 0.0041(16) 0.0003(15)
C5 0.031(2) 0.0229(19) 0.031(2) -0.0003(15) 0.0017(17) 0.0003(16)
C6 0.031(2) 0.031(2) 0.033(2) -0.0046(16) 0.0041(17) 0.0056(16)
C7 0.042(2) 0.027(2) 0.035(2) -0.0016(16) -0.0078(18) 0.0001(17)
C8 0.045(2) 0.024(2) 0.032(2) -0.0027(16) -0.0028(18) -0.0006(17)
C9 0.029(2) 0.027(2) 0.030(2) -0.0010(15) 0.0078(17) 0.0004(16)
C10 0.029(2) 0.032(2) 0.032(2) -0.0023(16) 0.0059(17) 0.0009(17)
C11 0.037(2) 0.031(2) 0.045(2) 0.0018(18) 0.0000(19) 0.0053(18)
C12 0.053(3) 0.019(2) 0.053(2) -0.0016(18) 0.007(2) -0.0013(18)
C13 0.039(2) 0.028(2) 0.044(2) -0.0042(18) 0.0037(19) -0.0064(18)
C14 0.032(2) 0.032(2) 0.036(2) -0.0020(16) 0.0051(17) 0.0000(17)
C15 0.045(3) 0.039(2) 0.043(2) -0.0060(19) -0.011(2) -0.001(2)
C16 0.048(3) 0.040(2) 0.039(2) 0.0060(18) 0.000(2) 0.0074(19)
C17 0.033(2) 0.0236(19) 0.035(2) 0.0008(16) 0.0045(18) 0.0008(16)
C18 0.042(3) 0.030(2) 0.039(2) 0.0023(17) 0.0033(19) 0.0083(18)
C19 0.048(3) 0.039(2) 0.051(3) 0.0035(19) 0.019(2) 0.009(2)
C20 0.030(2) 0.034(2) 0.070(3) 0.004(2) 0.011(2) 0.0075(18)
C21 0.039(3) 0.038(2) 0.049(3) -0.0054(19) -0.007(2) 0.0071(19)
C22 0.037(3) 0.038(2) 0.038(2) -0.0026(17) 0.0014(19) 0.0071(18)
C23 0.037(3) 0.075(4) 0.109(4) 0.010(3) 0.018(3) 0.009(2)
C24 0.044(3) 0.038(2) 0.034(2) 0.0026(18) 0.0058(19) 0.0001(19)
C25 0.042(3) 0.035(2) 0.047(2) -0.0053(19) 0.015(2) 0.0027(19)
C26 0.030(2) 0.030(2) 0.051(2) 0.0030(18) 0.0114(19) 0.0000(17)
C27 0.031(2) 0.031(2) 0.035(2) 0.0013(16) 0.0063(18) -0.0017(16)
C28 0.034(2) 0.0226(19) 0.032(2) 0.0007(15) 0.0057(17) -0.0037(16)
C29 0.032(2) 0.034(2) 0.030(2) 0.0020(16) 0.0001(17) 0.0012(17)
C30 0.055(3) 0.028(2) 0.033(2) 0.0003(17) 0.0156(19) 0.0017(18)
C31 0.052(3) 0.037(2) 0.033(2) 0.0065(18) 0.0064(19) -0.0003(19)
C32 0.028(2) 0.027(2) 0.044(2) 0.0069(18) -0.0001(18) 0.0009(16)
C33 0.030(2) 0.031(2) 0.048(2) 0.0021(18) 0.0089(19) 0.0014(17)
C34 0.046(3) 0.033(2) 0.062(3) 0.001(2) 0.016(2) 0.0048(19)
C35 0.052(3) 0.024(2) 0.074(3) 0.003(2) 0.016(2) 0.0055(19)
C36 0.042(3) 0.026(2) 0.061(3) 0.0128(19) 0.008(2) 0.0012(18)
C37 0.035(2) 0.036(2) 0.043(2) 0.0047(18) 0.0061(19) -0.0007(18)
C38 0.065(3) 0.045(3) 0.043(2) 0.005(2) 0.023(2) -0.004(2)
C39 0.063(3) 0.045(3) 0.059(3) -0.017(2) 0.016(2) 0.000(2)
C40 0.031(2) 0.023(2) 0.036(2) 0.0014(16) 0.0035(18) -0.0019(15)
C41 0.044(3) 0.036(2) 0.036(2) 0.0016(17) 0.0071(19) 0.0056(19)
C42 0.042(3) 0.045(2) 0.035(2) 0.0065(18) 0.002(2) 0.009(2)
C43 0.038(3) 0.034(2) 0.044(2) 0.0005(18) 0.008(2) 0.0044(18)
C44 0.040(3) 0.039(2) 0.038(2) -0.0009(18) 0.0092(19) 0.0050(19)
C45 0.039(2) 0.030(2) 0.032(2) 0.0000(16) 0.0039(18) 0.0026(17)
C46 0.040(3) 0.067(3) 0.051(3) 0.002(2) 0.004(2) 0.010(2)
C47 0.063(3) 0.031(2) 0.045(3) -0.002(2) -0.008(2) -0.005(2)
C48 0.061(3) 0.024(2) 0.044(2) -0.0066(18) -0.007(2) 0.002(2)
C49 0.041(2) 0.033(2) 0.042(2) -0.0034(18) -0.0088(19) 0.0026(18)
C50 0.032(2) 0.026(2) 0.052(2) -0.0031(18) 0.0007(19) 0.0027(17)
C51 0.043(2) 0.024(2) 0.038(2) -0.0041(16) 0.0062(19) 0.0035(17)
C52 0.034(2) 0.031(2) 0.047(2) -0.0032(18) 0.0004(19) 0.0010(17)
C53 0.044(3) 0.029(2) 0.045(2) -0.0074(17) 0.003(2) -0.0054(18)
C54 0.051(3) 0.024(2) 0.045(2) -0.0060(18) 0.003(2) 0.0031(18)
C55 0.033(2) 0.030(2) 0.044(2) 0.0001(19) 0.0015(18) 0.0099(17)
C56 0.040(3) 0.034(2) 0.045(2) 0.0017(19) -0.0012(19) 0.0128(18)
C57 0.058(3) 0.035(2) 0.048(3) -0.0025(19) 0.000(2) 0.017(2)
C58 0.062(3) 0.046(3) 0.051(3) 0.009(2) 0.014(2) 0.022(2)
C59 0.042(3) 0.039(3) 0.068(3) 0.011(2) 0.012(2) 0.009(2)
C60 0.034(2) 0.033(2) 0.053(3) -0.0003(19) 0.003(2) 0.0070(18)
C61 0.087(4) 0.045(3) 0.067(3) -0.003(2) -0.002(3) -0.029(3)
C62 0.084(4) 0.053(3) 0.036(2) -0.009(2) 0.001(2) 0.017(2)
C63 0.043(2) 0.024(2) 0.037(2) 0.0046(16) 0.0029(18) -0.0019(18)
C64 0.051(3) 0.031(2) 0.044(2) 0.0032(18) 0.002(2) -0.005(2)
C65 0.047(3) 0.044(3) 0.049(3) 0.008(2) 0.002(2) 0.008(2)
C66 0.042(3) 0.054(3) 0.041(2) 0.011(2) 0.002(2) -0.005(2)
C67 0.052(3) 0.037(3) 0.049(3) 0.0066(19) -0.001(2) -0.009(2)
C68 0.046(3) 0.029(2) 0.049(2) 0.0000(18) 0.003(2) -0.0003(19)
C69 0.050(3) 0.086(4) 0.066(3) 0.009(3) 0.001(2) -0.003(3)
C70 0.090(4) 0.044(3) 0.063(3) 0.005(2) 0.027(3) -0.009(3)
C71 0.076(3) 0.033(2) 0.042(3) 0.0069(19) 0.014(2) -0.007(2)
C72 0.048(3) 0.037(2) 0.040(2) 0.0026(18) 0.0161(19) -0.0034(19)
C73 0.037(2) 0.032(2) 0.038(2) 0.0019(17) 0.0059(18) 0.0007(18)
C74 0.049(3) 0.026(2) 0.036(2) 0.0043(16) -0.001(2) 0.0004(18)
C75 0.036(2) 0.029(2) 0.043(2) 0.0047(17) 0.0037(19) 0.0021(17)
C76 0.050(3) 0.030(2) 0.034(2) -0.0001(17) 0.0066(19) -0.0014(18)
C77 0.064(3) 0.021(2) 0.038(2) 0.0044(17) 0.012(2) 0.0038(19)
C78 0.033(2) 0.029(2) 0.038(2) -0.0012(18) 0.0089(18) 0.0091(17)
C79 0.037(2) 0.035(2) 0.034(2) 0.0019(18) 0.0072(18) 0.0083(18)
C80 0.054(3) 0.045(3) 0.037(2) 0.0044(19) 0.008(2) 0.013(2)
C81 0.055(3) 0.050(3) 0.038(2) -0.009(2) 0.004(2) 0.013(2)
C82 0.040(3) 0.041(2) 0.057(3) -0.013(2) 0.008(2) 0.001(2)
C83 0.045(3) 0.032(2) 0.041(2) -0.0025(18) 0.014(2) 0.0068(18)
C84 0.100(4) 0.076(4) 0.063(3) 0.006(3) 0.002(3) -0.052(3)
C85 0.132(5) 0.044(3) 0.042(3) 0.010(2) 0.002(3) 0.025(3)
C86 0.036(2) 0.026(2) 0.033(2) -0.0052(16) 0.0049(17) -0.0010(17)
C87 0.040(3) 0.029(2) 0.050(2) 0.0014(18) 0.015(2) -0.0034(18)
C88 0.033(2) 0.041(2) 0.053(3) 0.0063(19) 0.010(2) 0.0052(19)
C89 0.037(3) 0.053(3) 0.041(2) 0.005(2) 0.0081(19) 0.001(2)
C90 0.048(3) 0.043(3) 0.048(3) 0.0066(19) 0.010(2) -0.013(2)
C91 0.045(3) 0.031(2) 0.039(2) 0.0031(17) 0.0057(19) 0.0034(19)
C92 0.043(3) 0.085(4) 0.084(4) 0.025(3) 0.022(3) -0.002(3)

loop_
_atom_type_symbol
_atom_type_description
_atom_type_scat_dispersion_real
_atom_type_scat_dispersion_imag
_atom_type_scat_source
C C 0.0033 0.0016 'International Tables Vol C Tables 4.2.6.8 and 6.1.1.4'
H H 0.0000 0.0000 'International Tables Vol C Tables 4.2.6.8 and 6.1.1.4'
N N 0.0061 0.0033 'International Tables Vol C Tables 4.2.6.8 and 6.1.1.4'
O O 0.0106 0.0060 'International Tables Vol C Tables 4.2.6.8 and 6.1.1.4'
S S 0.1246 0.1234 'International Tables Vol C Tables 4.2.6.8 and 6.1.1.4'

loop_
_geom_angle_atom_site_label_1
_geom_angle_atom_site_label_2
_geom_angle_atom_site_label_3
_geom_angle
O4 S1 O3 120.45(16)
O4 S1 N2 106.27(15)
O3 S1 N2 106.04(14)
O4 S1 C17 107.89(16)
O3 S1 C17 107.96(16)
N2 S1 C17 107.62(16)
O8 S2 O7 120.22(15)
O8 S2 N4 106.57(15)
O7 S2 N4 106.07(15)
O8 S2 C40 107.77(16)
O7 S2 C40 107.99(16)
N4 S2 C40 107.66(15)
O12 S3 O11 120.05(17)
O12 S3 N6 106.15(16)
O11 S3 N6 106.52(15)
O12 S3 C63 109.16(17)
O11 S3 C63 108.39(17)
N6 S3 C63 105.64(16)
O15 S4 O16 120.20(16)
O15 S4 N8 106.60(15)
O16 S4 N8 106.44(15)
O15 S4 C86 107.95(16)
O16 S4 C86 108.87(17)
N8 S4 C86 105.90(15)
C9 N1 C8 123.6(3)
C9 N1 C4 109.6(3)
C8 N1 C4 116.4(3)
C6 N2 C7 114.4(3)
C6 N2 S1 117.6(2)
C7 N2 S1 115.5(2)
C32 N3 C31 125.1(3)
C32 N3 C27 110.0(3)
C31 N3 C27 118.0(3)
C30 N4 C29 115.8(3)
C30 N4 S2 116.9(2)
C29 N4 S2 118.2(2)
C55 N5 C54 125.5(3)
C55 N5 C50 110.4(3)
C54 N5 C50 117.9(3)
C52 N6 C53 114.4(3)
C52 N6 S3 114.3(2)
C53 N6 S3 115.5(2)
C78 N7 C77 125.9(3)
C78 N7 C73 110.6(3)
C77 N7 C73 117.5(3)
C75 N8 C76 114.7(3)
C75 N8 S4 112.8(2)
C76 N8 S4 113.9(2)
C1 O1 C2 104.6(2)
C2 O2 C5 96.4(2)
C24 O5 C25 104.8(3)
C25 O6 C28 96.5(3)
C47 O9 C48 105.1(3)
C48 O10 C51 96.9(3)
C70 O13 C71 105.7(3)
C71 O14 C74 97.3(3)
C15 C1 O1 124.3(3)
C15 C1 C5 130.8(3)
O1 C1 C5 104.8(3)
O2 C2 O1 102.4(3)
O2 C2 C16 112.3(3)
O1 C2 C16 110.6(3)
O2 C2 C3 104.4(3)
O1 C2 C3 105.2(3)
C16 C2 C3 120.2(3)
C10 C3 C2 117.0(3)
C10 C3 C4 103.0(3)
C2 C3 C4 99.8(3)
C10 C3 H3 112.0
C2 C3 H3 112.0
C4 C3 H3 112.0
N1 C4 C5 110.7(3)
N1 C4 C3 106.0(3)
C5 C4 C3 102.3(3)
N1 C4 H4 112.4
C5 C4 H4 112.4
C3 C4 H4 112.4
O2 C5 C1 100.1(2)
O2 C5 C6 110.3(3)
C1 C5 C6 120.4(3)
O2 C5 C4 100.6(2)
C1 C5 C4 106.5(3)
C6 C5 C4 116.0(3)
N2 C6 C5 111.0(3)
N2 C6 H6A 109.4
C5 C6 H6A 109.4
N2 C6 H6B 109.4
C5 C6 H6B 109.4
H6A C6 H6B 108.0
N2 C7 C8 112.3(3)
N2 C7 H7A 109.1
C8 C7 H7A 109.1
N2 C7 H7B 109.1
C8 C7 H7B 109.1
H7A C7 H7B 107.9
N1 C8 C7 112.3(3)
N1 C8 H8A 109.1
C7 C8 H8A 109.1
N1 C8 H8B 109.1
C7 C8 H8B 109.1
H8A C8 H8B 107.9
C14 C9 N1 128.5(3)
C14 C9 C10 120.4(3)
N1 C9 C10 111.1(3)
C11 C10 C9 120.6(3)
C11 C10 C3 129.9(3)
C9 C10 C3 109.5(3)
C10 C11 C12 119.3(3)
C10 C11 H11 120.3
C12 C11 H11 120.3
C13 C12 C11 119.5(3)
C13 C12 H12 120.2
C11 C12 H12 120.2
C12 C13 C14 121.7(3)
C12 C13 H13 119.1
C14 C13 H13 119.1
C9 C14 C13 118.3(3)
C9 C14 H14 120.8
C13 C14 H14 120.8
C1 C15 H15A 120.0
C1 C15 H15B 120.0
H15A C15 H15B 120.0
C2 C16 H16A 109.5
C2 C16 H16B 109.5
H16A C16 H16B 109.5
C2 C16 H16C 109.5
H16A C16 H16C 109.5
H16B C16 H16C 109.5
C22 C17 C18 120.1(4)
C22 C17 S1 119.9(3)
C18 C17 S1 120.0(3)
C19 C18 C17 119.9(4)
C19 C18 H18 120.0
C17 C18 H18 120.0
C18 C19 C20 120.4(4)
C18 C19 H19 119.8
C20 C19 H19 119.8
C21 C20 C19 118.8(4)
C21 C20 C23 121.2(4)
C19 C20 C23 120.0(4)
C20 C21 C22 121.2(4)
C20 C21 H21 119.4
C22 C21 H21 119.4
C17 C22 C21 119.5(4)
C17 C22 H22 120.2
C21 C22 H22 120.2
C20 C23 H23A 109.5
C20 C23 H23B 109.5
H23A C23 H23B 109.5
C20 C23 H23C 109.5
H23A C23 H23C 109.5
H23B C23 H23C 109.5
C38 C24 O5 124.2(4)
C38 C24 C28 131.1(4)
O5 C24 C28 104.6(3)
O6 C25 O5 102.8(3)
O6 C25 C39 112.1(3)
O5 C25 C39 110.5(3)
O6 C25 C26 103.5(3)
O5 C25 C26 105.9(3)
C39 C25 C26 120.4(3)
C33 C26 C25 117.6(3)
C33 C26 C27 103.1(3)
C25 C26 C27 100.5(3)
C33 C26 H26 111.6
C25 C26 H26 111.6
C27 C26 H26 111.6
N3 C27 C28 112.0(3)
N3 C27 C26 105.4(3)
C28 C27 C26 101.4(3)
N3 C27 H27 112.4
C28 C27 H27 112.4
C26 C27 H27 112.4
O6 C28 C24 100.3(3)
O6 C28 C29 109.5(3)
C24 C28 C29 119.5(3)
O6 C28 C27 101.3(3)
C24 C28 C27 105.9(3)
C29 C28 C27 117.6(3)
N4 C29 C28 112.4(3)
N4 C29 H29A 109.1
C28 C29 H29A 109.1
N4 C29 H29B 109.1
C28 C29 H29B 109.1
H29A C29 H29B 107.9
N4 C30 C31 110.3(3)
N4 C30 H30A 109.6
C31 C30 H30A 109.6
N4 C30 H30B 109.6
C31 C30 H30B 109.6
H30A C30 H30B 108.1
N3 C31 C30 111.7(3)
N3 C31 H31A 109.3
C30 C31 H31A 109.3
N3 C31 H31B 109.3
C30 C31 H31B 109.3
H31A C31 H31B 107.9
C37 C32 N3 128.3(4)
C37 C32 C33 120.7(3)
N3 C32 C33 111.1(3)
C34 C33 C32 120.3(3)
C34 C33 C26 130.0(4)
C32 C33 C26 109.6(3)
C33 C34 C35 119.1(4)
C33 C34 H34 120.4
C35 C34 H34 120.4
C36 C35 C34 119.7(4)
C36 C35 H35 120.1
C34 C35 H35 120.1
C35 C36 C37 121.9(4)
C35 C36 H36 119.1
C37 C36 H36 119.1
C36 C37 C32 118.3(4)
C36 C37 H37 120.9
C32 C37 H37 120.9
C24 C38 H38A 120.0
C24 C38 H38B 120.0
H38A C38 H38B 120.0
C25 C39 H39A 109.5
C25 C39 H39B 109.5
H39A C39 H39B 109.5
C25 C39 H39C 109.5
H39A C39 H39C 109.5
H39B C39 H39C 109.5
C41 C40 C45 120.2(3)
C41 C40 S2 119.0(3)
C45 C40 S2 120.7(3)
C40 C41 C42 119.1(4)
C40 C41 H41 120.5
C42 C41 H41 120.5
C43 C42 C41 121.7(3)
C43 C42 H42 119.2
C41 C42 H42 119.2
C42 C43 C44 118.0(4)
C42 C43 C46 120.8(3)
C44 C43 C46 121.2(4)
C45 C44 C43 121.3(4)
C45 C44 H44 119.3
C43 C44 H44 119.3
C44 C45 C40 119.7(3)
C44 C45 H45 120.2
C40 C45 H45 120.2
C43 C46 H46A 109.5
C43 C46 H46B 109.5
H46A C46 H46B 109.5
C43 C46 H46C 109.5
H46A C46 H46C 109.5
H46B C46 H46C 109.5
C61 C47 O9 124.8(4)
C61 C47 C51 131.4(4)
O9 C47 C51 103.8(3)
O10 C48 O9 102.0(3)
O10 C48 C62 112.5(4)
O9 C48 C62 110.6(3)
O10 C48 C49 103.4(3)
O9 C48 C49 106.0(3)
C62 C48 C49 120.5(3)
C56 C49 C48 115.9(3)
C56 C49 C50 103.1(3)
C48 C49 C50 100.8(3)
C56 C49 H49 112.0
C48 C49 H49 112.0
C50 C49 H49 112.0
N5 C50 C51 111.7(3)
N5 C50 C49 105.4(3)
C51 C50 C49 101.2(3)
N5 C50 H50 112.6
C51 C50 H50 112.6
C49 C50 H50 112.6
O10 C51 C47 100.6(3)
O10 C51 C52 108.9(3)
C47 C51 C52 118.7(3)
O10 C51 C50 101.3(3)
C47 C51 C50 106.3(3)
C52 C51 C50 118.2(3)
N6 C52 C51 113.3(3)
N6 C52 H52A 108.9
C51 C52 H52A 108.9
N6 C52 H52B 108.9
C51 C52 H52B 108.9
H52A C52 H52B 107.7
N6 C53 C54 111.9(3)
N6 C53 H53A 109.2
C54 C53 H53A 109.2
N6 C53 H53B 109.2
C54 C53 H53B 109.2
H53A C53 H53B 107.9
N5 C54 C53 112.0(3)
N5 C54 H54A 109.2
C53 C54 H54A 109.2
N5 C54 H54B 109.2
C53 C54 H54B 109.2
H54A C54 H54B 107.9
N5 C55 C60 128.7(3)
N5 C55 C56 110.6(3)
C60 C55 C56 120.6(4)
C57 C56 C55 119.9(4)
C57 C56 C49 130.3(4)
C55 C56 C49 109.8(3)
C56 C57 C58 119.9(4)
C56 C57 H57 120.0
C58 C57 H57 120.0
C59 C58 C57 120.0(4)
C59 C58 H58 120.0
C57 C58 H58 120.0
C58 C59 C60 121.1(4)
C58 C59 H59 119.4
C60 C59 H59 119.4
C59 C60 C55 118.5(4)
C59 C60 H60 120.8
C55 C60 H60 120.8
C47 C61 H61A 120.0
C47 C61 H61B 120.0
H61A C61 H61B 120.0
C48 C62 H62A 109.5
C48 C62 H62B 109.5
H62A C62 H62B 109.5
C48 C62 H62C 109.5
H62A C62 H62C 109.5
H62B C62 H62C 109.5
C64 C63 C68 120.3(4)
C64 C63 S3 120.2(3)
C68 C63 S3 119.4(3)
C65 C64 C63 119.5(4)
C65 C64 H64 120.3
C63 C64 H64 120.3
C64 C65 C66 121.7(4)
C64 C65 H65 119.1
C66 C65 H65 119.1
C65 C66 C67 118.0(4)
C65 C66 C69 121.0(4)
C67 C66 C69 120.9(4)
C68 C67 C66 121.3(4)
C68 C67 H67 119.3
C66 C67 H67 119.3
C67 C68 C63 119.1(4)
C67 C68 H68 120.5
C63 C68 H68 120.5
C66 C69 H69A 109.5
C66 C69 H69B 109.5
H69A C69 H69B 109.5
C66 C69 H69C 109.5
H69A C69 H69C 109.5
H69B C69 H69C 109.5
C84 C70 O13 125.6(4)
C84 C70 C74 131.2(4)
O13 C70 C74 103.1(4)
O14 C71 O13 101.3(3)
O14 C71 C85 112.1(4)
O13 C71 C85 112.2(3)
O14 C71 C72 103.7(3)
O13 C71 C72 106.2(3)
C85 C71 C72 119.5(4)
C79 C72 C71 116.2(3)
C79 C72 C73 103.3(3)
C71 C72 C73 100.5(3)
C79 C72 H72 111.9
C71 C72 H72 111.9
C73 C72 H72 111.9
N7 C73 C74 111.9(3)
N7 C73 C72 105.4(3)
C74 C73 C72 101.9(3)
N7 C73 H73 112.3
C74 C73 H73 112.3
C72 C73 H73 112.3
O14 C74 C70 100.0(3)
O14 C74 C75 107.6(3)
C70 C74 C75 118.2(3)
O14 C74 C73 101.1(3)
C70 C74 C73 107.2(3)
C75 C74 C73 119.5(3)
N8 C75 C74 113.6(3)
N8 C75 H75A 108.9
C74 C75 H75A 108.9
N8 C75 H75B 108.9
C74 C75 H75B 108.9
H75A C75 H75B 107.7
N8 C76 C77 112.1(3)
N8 C76 H76A 109.2
C77 C76 H76A 109.2
N8 C76 H76B 109.2
C77 C76 H76B 109.2
H76A C76 H76B 107.9
N7 C77 C76 112.5(3)
N7 C77 H77A 109.1
C76 C77 H77A 109.1
N7 C77 H77B 109.1
C76 C77 H77B 109.1
H77A C77 H77B 107.8
C83 C78 N7 128.2(3)
C83 C78 C79 121.1(3)
N7 C78 C79 110.7(3)
C80 C79 C78 119.9(4)
C80 C79 C72 130.6(3)
C78 C79 C72 109.4(3)
C79 C80 C81 119.7(4)
C79 C80 H80 120.2
C81 C80 H80 120.2
C82 C81 C80 119.9(4)
C82 C81 H81 120.1
C80 C81 H81 120.1
C81 C82 C83 121.0(4)
C81 C82 H82 119.5
C83 C82 H82 119.5
C78 C83 C82 118.3(4)
C78 C83 H83 120.8
C82 C83 H83 120.8
C70 C84 H84A 120.0
C70 C84 H84B 120.0
H84A C84 H84B 120.0
C71 C85 H85A 109.5
C71 C85 H85B 109.5
H85A C85 H85B 109.5
C71 C85 H85C 109.5
H85A C85 H85C 109.5
H85B C85 H85C 109.5
C87 C86 C91 119.8(4)
C87 C86 S4 119.7(3)
C91 C86 S4 120.4(3)
C88 C87 C86 120.2(4)
C88 C87 H87 119.9
C86 C87 H87 119.9
C87 C88 C89 120.6(4)
C87 C88 H88 119.7
C89 C88 H88 119.7
C90 C89 C88 118.6(4)
C90 C89 C92 121.8(4)
C88 C89 C92 119.6(4)
C89 C90 C91 121.1(4)
C89 C90 H90 119.4
C91 C90 H90 119.4
C86 C91 C90 119.6(4)
C86 C91 H91 120.2
C90 C91 H91 120.2
C89 C92 H92A 109.5
C89 C92 H92B 109.5
H92A C92 H92B 109.5
C89 C92 H92C 109.5
H92A C92 H92C 109.5
H92B C92 H92C 109.5

loop_
_geom_bond_atom_site_label_1
_geom_bond_atom_site_label_2
_geom_bond_distance
S1 O4 1.429(2)
S1 O3 1.431(2)
S1 N2 1.642(3)
S1 C17 1.748(4)
S2 O8 1.431(2)
S2 O7 1.432(2)
S2 N4 1.636(3)
S2 C40 1.750(4)
S3 O12 1.426(3)
S3 O11 1.431(3)
S3 N6 1.647(3)
S3 C63 1.753(4)
S4 O15 1.425(3)
S4 O16 1.429(2)
S4 N8 1.654(3)
S4 C86 1.744(4)
N1 C9 1.393(4)
N1 C8 1.448(4)
N1 C4 1.454(4)
N2 C6 1.478(4)
N2 C7 1.484(4)
N3 C32 1.387(4)
N3 C31 1.442(4)
N3 C27 1.461(4)
N4 C30 1.472(4)
N4 C29 1.472(4)
N5 C55 1.379(4)
N5 C54 1.450(4)
N5 C50 1.461(4)
N6 C52 1.476(4)
N6 C53 1.481(4)
N7 C78 1.388(4)
N7 C77 1.429(4)
N7 C73 1.450(4)
N8 C75 1.474(4)
N8 C76 1.481(4)
O1 C1 1.392(4)
O1 C2 1.466(4)
O2 C2 1.416(4)
O2 C5 1.459(4)
O5 C24 1.387(4)
O5 C25 1.463(4)
O6 C25 1.413(4)
O6 C28 1.455(4)
O9 C47 1.400(5)
O9 C48 1.461(5)
O10 C48 1.415(4)
O10 C51 1.448(4)
O13 C70 1.414(5)
O13 C71 1.454(5)
O14 C71 1.408(5)
O14 C74 1.452(4)
C1 C15 1.321(5)
C1 C5 1.496(5)
C2 C16 1.497(5)
C2 C3 1.537(5)
C3 C10 1.501(4)
C3 C4 1.552(4)
C3 H3 1.0000
C4 C5 1.537(4)
C4 H4 1.0000
C5 C6 1.518(4)
C6 H6A 0.9900
C6 H6B 0.9900
C7 C8 1.512(5)
C7 H7A 0.9900
C7 H7B 0.9900
C8 H8A 0.9900
C8 H8B 0.9900
C9 C14 1.387(4)
C9 C10 1.397(4)
C10 C11 1.376(5)
C11 C12 1.399(5)
C11 H11 0.9500
C12 C13 1.383(5)
C12 H12 0.9500
C13 C14 1.387(5)
C13 H13 0.9500
C14 H14 0.9500
C15 H15A 0.9500
C15 H15B 0.9500
C16 H16A 0.9800
C16 H16B 0.9800
C16 H16C 0.9800
C17 C22 1.383(5)
C17 C18 1.383(5)
C18 C19 1.383(5)
C18 H18 0.9500
C19 C20 1.395(5)
C19 H19 0.9500
C20 C21 1.378(5)
C20 C23 1.499(5)
C21 C22 1.384(5)
C21 H21 0.9500
C22 H22 0.9500
C23 H23A 0.9800
C23 H23B 0.9800
C23 H23C 0.9800
C24 C38 1.308(5)
C24 C28 1.507(5)
C25 C39 1.501(5)
C25 C26 1.536(5)
C26 C33 1.503(5)
C26 C27 1.556(5)
C26 H26 1.0000
C27 C28 1.540(4)
C27 H27 1.0000
C28 C29 1.516(5)
C29 H29A 0.9900
C29 H29B 0.9900
C30 C31 1.507(5)
C30 H30A 0.9900
C30 H30B 0.9900
C31 H31A 0.9900
C31 H31B 0.9900
C32 C37 1.385(5)
C32 C33 1.393(5)
C33 C34 1.377(5)
C34 C35 1.398(5)
C34 H34 0.9500
C35 C36 1.372(5)
C35 H35 0.9500
C36 C37 1.380(5)
C36 H36 0.9500
C37 H37 0.9500
C38 H38A 0.9500
C38 H38B 0.9500
C39 H39A 0.9800
C39 H39B 0.9800
C39 H39C 0.9800
C40 C41 1.383(5)
C40 C45 1.387(5)
C41 C42 1.387(5)
C41 H41 0.9500
C42 C43 1.378(5)
C42 H42 0.9500
C43 C44 1.395(5)
C43 C46 1.493(5)
C44 C45 1.372(5)
C44 H44 0.9500
C45 H45 0.9500
C46 H46A 0.9800
C46 H46B 0.9800
C46 H46C 0.9800
C47 C61 1.291(5)
C47 C51 1.511(5)
C48 C62 1.481(5)
C48 C49 1.547(5)
C49 C56 1.498(5)
C49 C50 1.551(5)
C49 H49 1.0000
C50 C51 1.545(5)
C50 H50 1.0000
C51 C52 1.513(5)
C52 H52A 0.9900
C52 H52B 0.9900
C53 C54 1.516(5)
C53 H53A 0.9900
C53 H53B 0.9900
C54 H54A 0.9900
C54 H54B 0.9900
C55 C60 1.391(5)
C55 C56 1.400(5)
C56 C57 1.375(5)
C57 C58 1.388(6)
C57 H57 0.9500
C58 C59 1.383(5)
C58 H58 0.9500
C59 C60 1.386(5)
C59 H59 0.9500
C60 H60 0.9500
C61 H61A 0.9500
C61 H61B 0.9500
C62 H62A 0.9800
C62 H62B 0.9800
C62 H62C 0.9800
C63 C64 1.381(5)
C63 C68 1.388(5)
C64 C65 1.372(5)
C64 H64 0.9500
C65 C66 1.383(5)
C65 H65 0.9500
C66 C67 1.386(5)
C66 C69 1.503(5)
C67 C68 1.383(5)
C67 H67 0.9500
C68 H68 0.9500
C69 H69A 0.9800
C69 H69B 0.9800
C69 H69C 0.9800
C70 C84 1.300(6)
C70 C74 1.496(5)
C71 C85 1.480(5)
C71 C72 1.537(5)
C72 C79 1.505(5)
C72 C73 1.549(5)
C72 H72 1.0000
C73 C74 1.537(5)
C73 H73 1.0000
C74 C75 1.507(5)
C75 H75A 0.9900
C75 H75B 0.9900
C76 C77 1.522(5)
C76 H76A 0.9900
C76 H76B 0.9900
C77 H77A 0.9900
C77 H77B 0.9900
C78 C83 1.381(5)
C78 C79 1.390(5)
C79 C80 1.374(5)
C80 C81 1.388(5)
C80 H80 0.9500
C81 C82 1.385(5)
C81 H81 0.9500
C82 C83 1.386(5)
C82 H82 0.9500
C83 H83 0.9500
C84 H84A 0.9500
C84 H84B 0.9500
C85 H85A 0.9800
C85 H85B 0.9800
C85 H85C 0.9800
C86 C87 1.379(5)
C86 C91 1.382(5)
C87 C88 1.378(5)
C87 H87 0.9500
C88 C89 1.391(5)
C88 H88 0.9500
C89 C90 1.377(5)
C89 C92 1.500(5)
C90 C91 1.385(5)
C90 H90 0.9500
C91 H91 0.9500
C92 H92A 0.9800
C92 H92B 0.9800
C92 H92C 0.9800

loop_
_geom_hbond_atom_site_label_D
_geom_hbond_atom_site_label_H
_geom_hbond_atom_site_label_A
_geom_hbond_distance_DH
_geom_hbond_distance_HA
_geom_hbond_distance_DA
_geom_hbond_angle_DHA
_geom_hbond_site_symmetry_A
C7 H7B O16 0.99 2.61 3.195(4) 117.7 3_666
C14 H14 O8 0.95 2.57 3.412(4) 148.4 3_666
C15 H15B O3 0.95 2.44 3.337(4) 157.4 .
C38 H38B O7 0.95 2.47 3.360(5) 157.0 .
C41 H41 O1 0.95 2.55 3.219(4) 127.8 2_545
C52 H52A O11 0.99 2.40 2.893(5) 110.3 .
C53 H53B O3 0.99 2.41 3.177(4) 134.3 .
C53 H53B O12 0.99 2.38 2.881(5) 110.6 .
C64 H64 O15 0.95 2.58 3.346(5) 137.7 .
C75 H75A O15 0.99 2.39 2.895(4) 111.0 .
C76 H76B O7 0.99 2.40 3.045(4) 122.2 .
C76 H76B O16 0.99 2.34 2.856(4) 111.9 .
C77 H77B O7 0.99 2.61 3.183(4) 117.0 .
C87 H87 O11 0.95 2.51 3.182(4) 128.3 .

loop_
_geom_torsion_atom_site_label_1
_geom_torsion_atom_site_label_2
_geom_torsion_atom_site_label_3
_geom_torsion_atom_site_label_4
_geom_torsion
O4 S1 N2 C6 -168.9(2)
O3 S1 N2 C6 -39.6(3)
C17 S1 N2 C6 75.8(3)
O4 S1 N2 C7 51.2(3)
O3 S1 N2 C7 -179.5(3)
C17 S1 N2 C7 -64.2(3)
O8 S2 N4 C30 46.4(3)
O7 S2 N4 C30 175.6(2)
C40 S2 N4 C30 -69.0(3)
O8 S2 N4 C29 -167.9(2)
O7 S2 N4 C29 -38.7(3)
C40 S2 N4 C29 76.7(3)
O12 S3 N6 C52 -178.4(2)
O11 S3 N6 C52 -49.3(3)
C63 S3 N6 C52 65.8(3)
O12 S3 N6 C53 45.7(3)
O11 S3 N6 C53 174.7(3)
C63 S3 N6 C53 -70.2(3)
O15 S4 N8 C75 -52.5(3)
O16 S4 N8 C75 178.1(2)
C86 S4 N8 C75 62.3(3)
O15 S4 N8 C76 174.5(2)
O16 S4 N8 C76 45.1(3)
C86 S4 N8 C76 -70.7(3)
C2 O1 C1 C15 177.1(4)
C2 O1 C1 C5 -0.3(3)
C5 O2 C2 O1 -53.0(3)
C5 O2 C2 C16 -171.7(3)
C5 O2 C2 C3 56.6(3)
C1 O1 C2 O2 34.0(3)
C1 O1 C2 C16 153.9(3)
C1 O1 C2 C3 -74.9(3)
O2 C2 C3 C10 77.8(3)
O1 C2 C3 C10 -174.8(3)
C16 C2 C3 C10 -49.3(4)
O2 C2 C3 C4 -32.4(3)
O1 C2 C3 C4 75.1(3)
C16 C2 C3 C4 -159.4(3)
C9 N1 C4 C5 119.7(3)
C8 N1 C4 C5 -93.8(3)
C9 N1 C4 C3 9.5(4)
C8 N1 C4 C3 156.0(3)
C10 C3 C4 N1 -8.5(3)
C2 C3 C4 N1 112.4(3)
C10 C3 C4 C5 -124.5(3)
C2 C3 C4 C5 -3.7(3)
C2 O2 C5 C1 51.6(3)
C2 O2 C5 C6 179.5(3)
C2 O2 C5 C4 -57.4(3)
C15 C1 C5 O2 150.8(4)
O1 C1 C5 O2 -32.1(3)
C15 C1 C5 C6 29.9(6)
O1 C1 C5 C6 -153.0(3)
C15 C1 C5 C4 -104.8(5)
O1 C1 C5 C4 72.2(3)
N1 C4 C5 O2 -75.4(3)
C3 C4 C5 O2 37.1(3)
N1 C4 C5 C1 -179.4(3)
C3 C4 C5 C1 -66.9(3)
N1 C4 C5 C6 43.5(4)
C3 C4 C5 C6 156.0(3)
C7 N2 C6 C5 -91.2(3)
S1 N2 C6 C5 128.4(3)
O2 C5 C6 N2 146.1(3)
C1 C5 C6 N2 -98.2(4)
C4 C5 C6 N2 32.6(4)
C6 N2 C7 C8 79.1(4)
S1 N2 C7 C8 -139.7(3)
C9 N1 C8 C7 -144.3(3)
C4 N1 C8 C7 74.3(4)
N2 C7 C8 N1 -52.1(4)
C8 N1 C9 C14 31.6(6)
C4 N1 C9 C14 175.1(3)
C8 N1 C9 C10 -150.3(3)
C4 N1 C9 C10 -6.8(4)
C14 C9 C10 C11 -3.7(5)
N1 C9 C10 C11 178.0(3)
C14 C9 C10 C3 179.2(3)
N1 C9 C10 C3 0.9(4)
C2 C3 C10 C11 79.8(5)
C4 C3 C10 C11 -172.0(4)
C2 C3 C10 C9 -103.5(3)
C4 C3 C10 C9 4.8(4)
C9 C10 C11 C12 3.0(6)
C3 C10 C11 C12 179.4(4)
C10 C11 C12 C13 -1.2(6)
C11 C12 C13 C14 0.1(6)
N1 C9 C14 C13 -179.4(3)
C10 C9 C14 C13 2.6(5)
C12 C13 C14 C9 -0.8(6)
O4 S1 C17 C22 -26.3(3)
O3 S1 C17 C22 -158.0(3)
N2 S1 C17 C22 87.9(3)
O4 S1 C17 C18 155.4(3)
O3 S1 C17 C18 23.8(3)
N2 S1 C17 C18 -90.3(3)
C22 C17 C18 C19 -0.7(5)
S1 C17 C18 C19 177.5(3)
C17 C18 C19 C20 0.1(5)
C18 C19 C20 C21 0.8(6)
C18 C19 C20 C23 -179.0(4)
C19 C20 C21 C22 -1.1(6)
C23 C20 C21 C22 178.7(4)
C18 C17 C22 C21 0.4(5)
S1 C17 C22 C21 -177.8(3)
C20 C21 C22 C17 0.5(6)
C25 O5 C24 C38 177.2(4)
C25 O5 C24 C28 -0.5(3)
C28 O6 C25 O5 -52.8(3)
C28 O6 C25 C39 -171.4(3)
C28 O6 C25 C26 57.3(3)
C24 O5 C25 O6 34.0(3)
C24 O5 C25 C39 153.8(3)
C24 O5 C25 C26 -74.3(3)
O6 C25 C26 C33 76.9(4)
O5 C25 C26 C33 -175.4(3)
C39 C25 C26 C33 -49.3(5)
O6 C25 C26 C27 -34.0(3)
O5 C25 C26 C27 73.7(3)
C39 C25 C26 C27 -160.2(3)
C32 N3 C27 C28 118.3(3)
C31 N3 C27 C28 -89.2(4)
C32 N3 C27 C26 8.9(4)
C31 N3 C27 C26 161.4(3)
C33 C26 C27 N3 -6.6(3)
C25 C26 C27 N3 115.1(3)
C33 C26 C27 C28 -123.5(3)
C25 C26 C27 C28 -1.8(3)
C25 O6 C28 C24 51.1(3)
C25 O6 C28 C29 177.6(3)
C25 O6 C28 C27 -57.6(3)
C38 C24 C28 O6 150.8(4)
O5 C24 C28 O6 -31.7(3)
C38 C24 C28 C29 31.3(6)
O5 C24 C28 C29 -151.2(3)
C38 C24 C28 C27 -104.2(5)
O5 C24 C28 C27 73.3(3)
N3 C27 C28 O6 -76.3(3)
C26 C27 C28 O6 35.7(3)
N3 C27 C28 C24 179.5(3)
C26 C27 C28 C24 -68.6(3)
N3 C27 C28 C29 43.0(4)
C26 C27 C28 C29 154.9(3)
C30 N4 C29 C28 -87.5(4)
S2 N4 C29 C28 126.4(3)
O6 C28 C29 N4 141.8(3)
C24 C28 C29 N4 -103.6(3)
C27 C28 C29 N4 26.9(4)
C29 N4 C30 C31 83.8(4)
S2 N4 C30 C31 -129.7(3)
C32 N3 C31 C30 -136.1(3)
C27 N3 C31 C30 75.8(4)
N4 C30 C31 N3 -58.0(4)
C31 N3 C32 C37 23.3(6)
C27 N3 C32 C37 173.4(3)
C31 N3 C32 C33 -157.9(3)
C27 N3 C32 C33 -7.7(4)
C37 C32 C33 C34 0.1(5)
N3 C32 C33 C34 -178.9(3)
C37 C32 C33 C26 -178.0(3)
N3 C32 C33 C26 3.0(4)
C25 C26 C33 C34 75.2(5)
C27 C26 C33 C34 -175.4(4)
C25 C26 C33 C32 -107.0(4)
C27 C26 C33 C32 2.4(4)
C32 C33 C34 C35 1.3(6)
C26 C33 C34 C35 179.0(4)
C33 C34 C35 C36 -1.9(6)
C34 C35 C36 C37 1.1(6)
C35 C36 C37 C32 0.3(6)
N3 C32 C37 C36 177.9(3)
C33 C32 C37 C36 -0.9(5)
O8 S2 C40 C41 160.3(3)
O7 S2 C40 C41 29.0(3)
N4 S2 C40 C41 -85.1(3)
O8 S2 C40 C45 -23.0(3)
O7 S2 C40 C45 -154.3(3)
N4 S2 C40 C45 91.6(3)
C45 C40 C41 C42 -1.2(5)
S2 C40 C41 C42 175.5(3)
C40 C41 C42 C43 0.2(6)
C41 C42 C43 C44 1.6(6)
C41 C42 C43 C46 -179.8(4)
C42 C43 C44 C45 -2.4(5)
C46 C43 C44 C45 179.0(4)
C43 C44 C45 C40 1.4(5)
C41 C40 C45 C44 0.4(5)
S2 C40 C45 C44 -176.2(3)
C48 O9 C47 C61 176.9(4)
C48 O9 C47 C51 -2.2(4)
C51 O10 C48 O9 -53.6(3)
C51 O10 C48 C62 -172.1(3)
C51 O10 C48 C49 56.3(3)
C47 O9 C48 O10 35.4(4)
C47 O9 C48 C62 155.2(3)
C47 O9 C48 C49 -72.6(3)
O10 C48 C49 C56 78.1(4)
O9 C48 C49 C56 -175.0(3)
C62 C48 C49 C56 -48.6(5)
O10 C48 C49 C50 -32.3(4)
O9 C48 C49 C50 74.6(3)
C62 C48 C49 C50 -159.0(4)
C55 N5 C50 C51 117.7(3)
C54 N5 C50 C51 -88.6(4)
C55 N5 C50 C49 8.7(4)
C54 N5 C50 C49 162.4(3)
C56 C49 C50 N5 -6.9(4)
C48 C49 C50 N5 113.2(3)
C56 C49 C50 C51 -123.3(3)
C48 C49 C50 C51 -3.2(4)
C48 O10 C51 C47 51.3(3)
C48 O10 C51 C52 176.7(3)
C48 O10 C51 C50 -57.9(3)
C61 C47 C51 O10 150.4(5)
O9 C47 C51 O10 -30.5(3)
C61 C47 C51 C52 31.9(7)
O9 C47 C51 C52 -149.0(3)
C61 C47 C51 C50 -104.3(5)
O9 C47 C51 C50 74.8(4)
N5 C50 C51 O10 -74.9(3)
C49 C50 C51 O10 36.8(3)
N5 C50 C51 C47 -179.6(3)
C49 C50 C51 C47 -67.9(4)
N5 C50 C51 C52 44.0(5)
C49 C50 C51 C52 155.7(3)
C53 N6 C52 C51 -85.9(4)
S3 N6 C52 C51 137.6(3)
O10 C51 C52 N6 141.7(3)
C47 C51 C52 N6 -104.1(4)
C50 C51 C52 N6 26.9(5)
C52 N6 C53 C54 82.5(4)
S3 N6 C53 C54 -141.6(3)
C55 N5 C54 C53 -136.1(4)
C50 N5 C54 C53 74.6(4)
N6 C53 C54 N5 -58.0(4)
C54 N5 C55 C60 22.9(6)
C50 N5 C55 C60 174.1(4)
C54 N5 C55 C56 -158.3(3)
C50 N5 C55 C56 -7.0(4)
N5 C55 C56 C57 -178.9(3)
C60 C55 C56 C57 0.1(6)
N5 C55 C56 C49 2.2(4)
C60 C55 C56 C49 -178.9(3)
C48 C49 C56 C57 75.2(5)
C50 C49 C56 C57 -175.7(4)
C48 C49 C56 C55 -106.0(4)
C50 C49 C56 C55 3.1(4)
C55 C56 C57 C58 0.2(6)
C49 C56 C57 C58 178.9(4)
C56 C57 C58 C59 -0.4(6)
C57 C58 C59 C60 0.4(6)
C58 C59 C60 C55 -0.2(6)
N5 C55 C60 C59 178.7(4)
C56 C55 C60 C59 -0.1(5)
O12 S3 C63 C64 152.3(3)
O11 S3 C63 C64 19.9(4)
N6 S3 C63 C64 -93.9(3)
O12 S3 C63 C68 -32.2(3)
O11 S3 C63 C68 -164.5(3)
N6 S3 C63 C68 81.6(3)
C68 C63 C64 C65 -0.3(6)
S3 C63 C64 C65 175.2(3)
C63 C64 C65 C66 -1.5(6)
C64 C65 C66 C67 2.3(6)
C64 C65 C66 C69 -179.3(4)
C65 C66 C67 C68 -1.3(6)
C69 C66 C67 C68 -179.7(4)
C66 C67 C68 C63 -0.4(6)
C64 C63 C68 C67 1.2(6)
S3 C63 C68 C67 -174.3(3)
C71 O13 C70 C84 178.5(5)
C71 O13 C70 C74 -0.2(4)
C74 O14 C71 O13 -53.7(3)
C74 O14 C71 C85 -173.5(3)
C74 O14 C71 C72 56.3(3)
C70 O13 C71 O14 34.0(4)
C70 O13 C71 C85 153.7(4)
C70 O13 C71 C72 -74.0(4)
O14 C71 C72 C79 77.7(4)
O13 C71 C72 C79 -176.0(3)
C85 C71 C72 C79 -47.9(5)
O14 C71 C72 C73 -33.0(4)
O13 C71 C72 C73 73.3(4)
C85 C71 C72 C73 -158.6(4)
C78 N7 C73 C74 118.1(3)
C77 N7 C73 C74 -87.7(4)
C78 N7 C73 C72 8.1(4)
C77 N7 C73 C72 162.4(3)
C79 C72 C73 N7 -5.8(4)
C71 C72 C73 N7 114.7(3)
C79 C72 C73 C74 -122.7(3)
C71 C72 C73 C74 -2.3(4)
C71 O14 C74 C70 53.1(3)
C71 O14 C74 C75 177.2(3)
C71 O14 C74 C73 -56.8(3)
C84 C70 C74 O14 149.0(6)
O13 C70 C74 O14 -32.4(4)
C84 C70 C74 C75 32.7(8)
O13 C70 C74 C75 -148.7(3)
C84 C70 C74 C73 -106.0(6)
O13 C70 C74 C73 72.6(4)
N7 C73 C74 O14 -76.7(3)
C72 C73 C74 O14 35.4(3)
N7 C73 C74 C70 179.1(3)
C72 C73 C74 C70 -68.8(4)
N7 C73 C74 C75 41.0(4)
C72 C73 C74 C75 153.1(3)
C76 N8 C75 C74 -84.2(4)
S4 N8 C75 C74 143.1(3)
O14 C74 C75 N8 143.5(3)
C70 C74 C75 N8 -104.4(4)
C73 C74 C75 N8 29.2(5)
C75 N8 C76 C77 79.8(4)
S4 N8 C76 C77 -148.1(3)
C78 N7 C77 C76 -133.6(4)
C73 N7 C77 C76 76.5(4)
N8 C76 C77 N7 -58.7(4)
C77 N7 C78 C83 22.9(6)
C73 N7 C78 C83 174.5(4)
C77 N7 C78 C79 -159.0(3)
C73 N7 C78 C79 -7.4(4)
C83 C78 C79 C80 2.2(5)
N7 C78 C79 C80 -176.1(3)
C83 C78 C79 C72 -178.4(3)
N7 C78 C79 C72 3.3(4)
C71 C72 C79 C80 72.0(5)
C73 C72 C79 C80 -179.0(4)
C71 C72 C79 C78 -107.3(4)
C73 C72 C79 C78 1.7(4)
C78 C79 C80 C81 -0.7(6)
C72 C79 C80 C81 -180.0(4)
C79 C80 C81 C82 -1.1(6)
C80 C81 C82 C83 1.5(6)
N7 C78 C83 C82 176.2(3)
C79 C78 C83 C82 -1.7(5)
C81 C82 C83 C78 -0.1(6)
O15 S4 C86 C87 21.3(3)
O16 S4 C86 C87 153.3(3)
N8 S4 C86 C87 -92.6(3)
O15 S4 C86 C91 -161.6(3)
O16 S4 C86 C91 -29.5(3)
N8 S4 C86 C91 84.6(3)
C91 C86 C87 C88 -0.7(5)
S4 C86 C87 C88 176.5(3)
C86 C87 C88 C89 -0.1(6)
C87 C88 C89 C90 1.0(6)
C87 C88 C89 C92 -179.1(4)
C88 C89 C90 C91 -1.0(6)
C92 C89 C90 C91 179.0(4)
C87 C86 C91 C90 0.6(5)
S4 C86 C91 C90 -176.5(3)
C89 C90 C91 C86 0.2(6)
